data_4508422
loop_
_publ_author_name
'Yang, Yan'
'Du, Peng'
'Liu, Ying-Ying'
'Ma, Jian-Fang'

_publ_section_title
;
 A Series of Coordination Polymers Constructed by Flexible 4-Substituted
 Bis(1,2,4-triazole) Ligands and Polycarboxylate Anions: Syntheses,
 Structures, and Photoluminescent Properties
;
_journal_issue 11
_journal_name_full 'Crystal Growth &amp; Design'
_journal_page_first 4781
_journal_paper_doi 10.1021/cg400934z
_journal_volume 13
_journal_year 2013
_chemical_formula_moiety 'C26 H20 N6 O6 Zn, 1.5H2O'
_chemical_formula_sum 'C26 H23 N6 O7.5 Zn'
_chemical_formula_weight 604.90
_chemical_name_systematic
;
 ?
;
_space_group_IT_number 14
_symmetry_cell_setting monoclinic
_symmetry_space_group_name_Hall '-P 2yn'
_symmetry_space_group_name_H-M 'P 1 21/n 1'
_atom_sites_solution_hydrogens geom
_atom_sites_solution_primary direct
_atom_sites_solution_secondary difmap
_audit_creation_method SHELXL-97
_cell_angle_alpha 90
_cell_angle_beta 100.085(3)
_cell_angle_gamma 90
_cell_formula_units_Z 4
_cell_length_a 11.6090(5)
_cell_length_b 10.6201(4)
_cell_length_c 21.7532(7)
_cell_measurement_reflns_used 3098
_cell_measurement_temperature 293(2)
_cell_measurement_theta_max 29.1091
_cell_measurement_theta_min 3.0413
_cell_volume 2640.49(18)
_computing_cell_refinement CrysAlis
_computing_data_collection 'CrysAlis (Oxford Diffraction, 2006)'
_computing_data_reduction CrysAlis
_computing_structure_refinement 'SHELXL-97 (Sheldrick, 2008)'
_computing_structure_solution 'SHELXS-97 (Sheldrick, 1997)'
_diffrn_ambient_temperature 293(2)
_diffrn_measured_fraction_theta_full 0.996
_diffrn_measured_fraction_theta_max 0.996
_diffrn_measurement_device_type 'Oxford Diffraction Gemini R Ultra'
_diffrn_measurement_method '\w scan'
_diffrn_radiation_monochromator graphite
_diffrn_radiation_source 'fine-focus sealed tube'
_diffrn_radiation_type MoK\a
_diffrn_radiation_wavelength 0.71073
_diffrn_reflns_av_R_equivalents 0.0333
_diffrn_reflns_av_sigmaI/netI 0.0519
_diffrn_reflns_limit_h_max 9
_diffrn_reflns_limit_h_min -13
_diffrn_reflns_limit_k_max 10
_diffrn_reflns_limit_k_min -12
_diffrn_reflns_limit_l_max 26
_diffrn_reflns_limit_l_min -25
_diffrn_reflns_number 10176
_diffrn_reflns_theta_full 25.00
_diffrn_reflns_theta_max 25.35
_diffrn_reflns_theta_min 3.05
_exptl_absorpt_coefficient_mu 0.990
_exptl_absorpt_correction_T_max 0.7690
_exptl_absorpt_correction_T_min 0.7424
_exptl_absorpt_correction_type multi-scan
_exptl_absorpt_process_details
; 
CrysAlis (Oxford Diffraction, 2006)
;
_exptl_crystal_colour yellow
_exptl_crystal_density_diffrn 1.522
_exptl_crystal_density_method 'not measured'
_exptl_crystal_description block
_exptl_crystal_F_000 1244
_exptl_crystal_size_max 0.32
_exptl_crystal_size_mid 0.30
_exptl_crystal_size_min 0.28
_refine_diff_density_max 0.385
_refine_diff_density_min -0.297
_refine_diff_density_rms 0.055
_refine_ls_extinction_method none
_refine_ls_goodness_of_fit_ref 1.023
_refine_ls_hydrogen_treatment constr
_refine_ls_matrix_type full
_refine_ls_number_parameters 370
_refine_ls_number_reflns 4801
_refine_ls_number_restraints 0
_refine_ls_restrained_S_all 1.023
_refine_ls_R_factor_all 0.0677
_refine_ls_R_factor_gt 0.0433
_refine_ls_shift/su_max 0.000
_refine_ls_shift/su_mean 0.000
_refine_ls_structure_factor_coef Fsqd
_refine_ls_weighting_details 'calc w=1/[\s^2^(Fo^2^)+(0.0434P)^2^+0.4851P] where P=(Fo^2^+2Fc^2^)/3'
_refine_ls_weighting_scheme calc
_refine_ls_wR_factor_gt 0.0900
_refine_ls_wR_factor_ref 0.1015
_reflns_number_gt 3555
_reflns_number_total 4801
_reflns_threshold_expression >2\s(I)
_cod_data_source_file cg400934z_si_002.cif
_cod_data_source_block Compound-1
_cod_original_cell_volume 2640.49(17)
_cod_original_sg_symbol_H-M 'P 21/n'
_cod_original_formula_sum 'C26 H23 N6 O7.50 Zn'
_cod_database_code 4508422

loop_
_symmetry_equiv_pos_as_xyz
'x, y, z'
'-x+1/2, y+1/2, -z+1/2'
'-x, -y, -z'
'x-1/2, -y-1/2, z-1/2'

loop_
_atom_site_label
_atom_site_type_symbol
_atom_site_fract_x
_atom_site_fract_y
_atom_site_fract_z
_atom_site_U_iso_or_equiv
_atom_site_adp_type
_atom_site_occupancy
_atom_site_symmetry_multiplicity
_atom_site_calc_flag
_atom_site_refinement_flags
Zn1 Zn 0.89302(3) 0.04202(3) 0.245624(14) 0.03804(13) Uani 1 1 d .
C1 C 1.0425(4) 0.2403(4) 0.1185(2) 0.0855(14) Uani 1 1 d .
H1 H 1.1014 0.2569 0.0957 0.103 Uiso 1 1 calc R
C2 C 0.8920(3) 0.2603(3) 0.16044(13) 0.0419(7) Uani 1 1 d .
H2 H 0.8249 0.2922 0.1727 0.050 Uiso 1 1 calc R
C3 C 0.9257(3) 0.4368(3) 0.09066(14) 0.0473(8) Uani 1 1 d .
C4 C 0.8123(3) 0.4612(3) 0.06146(14) 0.0484(8) Uani 1 1 d .
C5 C 0.7875(4) 0.5768(4) 0.03293(17) 0.0673(11) Uani 1 1 d .
H5 H 0.7118 0.5950 0.0130 0.081 Uiso 1 1 calc R
C6 C 0.8748(5) 0.6647(4) 0.0341(2) 0.0823(14) Uani 1 1 d .
H6 H 0.8574 0.7429 0.0156 0.099 Uiso 1 1 calc R
C7 C 0.9873(5) 0.6382(4) 0.0621(2) 0.0810(13) Uani 1 1 d .
H7 H 1.0460 0.6976 0.0617 0.097 Uiso 1 1 calc R
C8 C 1.0134(4) 0.5244(4) 0.09067(17) 0.0660(11) Uani 1 1 d .
H8 H 1.0896 0.5063 0.1099 0.079 Uiso 1 1 calc R
C9 C 0.6310(3) 0.4017(4) 0.08811(16) 0.0604(10) Uani 1 1 d .
H9A H 0.5881 0.4699 0.0648 0.073 Uiso 1 1 calc R
H9B H 0.6578 0.4303 0.1305 0.073 Uiso 1 1 calc R
C10 C 0.5531(3) 0.2909(4) 0.08851(14) 0.0576(10) Uani 1 1 d .
H10A H 0.5979 0.2181 0.1059 0.069 Uiso 1 1 calc R
H10B H 0.4935 0.3081 0.1135 0.069 Uiso 1 1 calc R
C11 C 0.4247(3) 0.1705(3) 0.01196(14) 0.0465(8) Uani 1 1 d .
C12 C 0.3882(3) 0.1453(3) -0.05145(13) 0.0418(8) Uani 1 1 d .
C13 C 0.3083(3) 0.0522(3) -0.07048(15) 0.0539(9) Uani 1 1 d .
H13 H 0.2854 0.0355 -0.1128 0.065 Uiso 1 1 calc R
C14 C 0.2618(4) -0.0166(3) -0.02730(18) 0.0660(11) Uani 1 1 d .
H14 H 0.2072 -0.0796 -0.0402 0.079 Uiso 1 1 calc R
C15 C 0.2966(4) 0.0083(4) 0.03514(18) 0.0652(11) Uani 1 1 d .
H15 H 0.2647 -0.0380 0.0643 0.078 Uiso 1 1 calc R
C16 C 0.3775(3) 0.1001(3) 0.05533(15) 0.0577(10) Uani 1 1 d .
H16 H 0.4006 0.1152 0.0978 0.069 Uiso 1 1 calc R
C17 C 0.3686(3) 0.2740(3) -0.14811(12) 0.0390(7) Uani 1 1 d .
H17 H 0.2891 0.2605 -0.1620 0.047 Uiso 1 1 calc R
C18 C 0.5414(3) 0.2678(3) -0.09474(15) 0.0538(9) Uani 1 1 d .
H18 H 0.6047 0.2486 -0.0637 0.065 Uiso 1 1 calc R
C19 C 0.5400(3) 0.0771(3) 0.24084(12) 0.0355(7) Uani 1 1 d .
C20 C 0.4766(3) 0.1830(3) 0.25156(13) 0.0403(7) Uani 1 1 d .
C21 C 0.3572(3) 0.1714(4) 0.24909(18) 0.0639(10) Uani 1 1 d .
H21 H 0.3132 0.2417 0.2557 0.077 Uiso 1 1 calc R
C22 C 0.3026(3) 0.0561(4) 0.2369(2) 0.0735(12) Uani 1 1 d .
H22 H 0.2226 0.0491 0.2362 0.088 Uiso 1 1 calc R
C23 C 0.3652(4) -0.0471(4) 0.22587(19) 0.0657(11) Uani 1 1 d .
H23 H 0.3279 -0.1239 0.2165 0.079 Uiso 1 1 calc R
C24 C 0.4833(3) -0.0370(3) 0.22869(15) 0.0480(8) Uani 1 1 d .
H24 H 0.5263 -0.1082 0.2223 0.058 Uiso 1 1 calc R
C25 C 0.6677(3) 0.0858(3) 0.23814(13) 0.0397(7) Uani 1 1 d .
C26 C 0.5341(3) 0.3091(3) 0.26795(14) 0.0407(7) Uani 1 1 d .
N1 N 0.9405(2) 0.1530(2) 0.17871(11) 0.0429(6) Uani 1 1 d .
N2 N 1.0378(3) 0.1391(3) 0.15144(16) 0.0804(11) Uani 1 1 d .
N3 N 0.9524(2) 0.3182(2) 0.12136(11) 0.0466(7) Uani 1 1 d .
N4 N 0.4320(2) 0.2233(2) -0.09586(10) 0.0415(6) Uani 1 1 d .
N5 N 0.4357(2) 0.3449(2) -0.17624(10) 0.0400(6) Uani 1 1 d .
N6 N 0.5480(2) 0.3401(3) -0.14192(12) 0.0509(7) Uani 1 1 d .
O1 O 0.7297(2) 0.3682(2) 0.05990(9) 0.0520(6) Uani 1 1 d .
O2 O 0.5004(2) 0.2677(2) 0.02493(9) 0.0588(7) Uani 1 1 d .
O3 O 0.7309(2) -0.0101(2) 0.25231(12) 0.0619(7) Uani 1 1 d .
O4 O 0.7068(2) 0.1854(2) 0.22110(10) 0.0565(6) Uani 1 1 d .
O5 O 0.50137(19) 0.39899(19) 0.22982(9) 0.0461(5) Uani 1 1 d .
O6 O 0.6051(2) 0.3235(2) 0.31660(10) 0.0582(6) Uani 1 1 d .
O1W O 0.3001(3) 0.4194(3) 0.13145(14) 0.0976(10) Uani 1 1 d .
O2W O 1.0856(9) 0.8971(7) 0.1102(4) 0.160(4) Uani 0.50 1 d P

loop_
_atom_site_aniso_label
_atom_site_aniso_U_11
_atom_site_aniso_U_22
_atom_site_aniso_U_33
_atom_site_aniso_U_23
_atom_site_aniso_U_13
_atom_site_aniso_U_12
Zn1 0.0398(2) 0.0366(2) 0.0354(2) 0.00318(15) 0.00008(15) -0.00066(16)
C1 0.063(3) 0.108(4) 0.096(3) 0.053(3) 0.043(2) 0.032(3)
C2 0.0370(19) 0.0475(19) 0.0412(16) 0.0068(15) 0.0066(14) -0.0022(16)
C3 0.055(2) 0.048(2) 0.0392(16) 0.0088(15) 0.0091(15) 0.0012(17)
C4 0.057(2) 0.050(2) 0.0373(16) 0.0016(15) 0.0070(15) 0.0089(19)
C5 0.079(3) 0.063(3) 0.060(2) 0.014(2) 0.013(2) 0.024(2)
C6 0.114(4) 0.059(3) 0.082(3) 0.027(2) 0.040(3) 0.013(3)
C7 0.096(4) 0.062(3) 0.090(3) 0.016(2) 0.033(3) -0.016(3)
C8 0.064(3) 0.071(3) 0.064(2) 0.015(2) 0.0108(19) -0.011(2)
C9 0.050(2) 0.072(2) 0.055(2) -0.0237(19) -0.0019(17) 0.004(2)
C10 0.053(2) 0.080(3) 0.0369(16) -0.0098(17) -0.0023(15) 0.001(2)
C11 0.051(2) 0.0393(18) 0.0441(17) 0.0052(15) -0.0063(15) 0.0019(16)
C12 0.045(2) 0.0372(17) 0.0395(16) 0.0045(14) -0.0024(14) 0.0004(15)
C13 0.064(3) 0.046(2) 0.0466(18) 0.0047(16) -0.0030(17) -0.0072(18)
C14 0.071(3) 0.051(2) 0.071(2) 0.0057(19) -0.003(2) -0.014(2)
C15 0.070(3) 0.055(2) 0.070(2) 0.023(2) 0.009(2) -0.003(2)
C16 0.066(3) 0.062(2) 0.0422(18) 0.0122(17) 0.0019(17) 0.005(2)
C17 0.0406(19) 0.0384(17) 0.0328(14) -0.0005(13) -0.0075(13) -0.0003(15)
C18 0.051(2) 0.056(2) 0.0490(19) 0.0094(17) -0.0076(16) 0.0019(18)
C19 0.0357(18) 0.0343(17) 0.0342(14) 0.0030(12) -0.0001(13) -0.0017(14)
C20 0.0336(19) 0.0382(17) 0.0481(17) 0.0084(14) 0.0044(14) 0.0000(14)
C21 0.043(2) 0.052(2) 0.097(3) 0.005(2) 0.013(2) 0.0077(19)
C22 0.033(2) 0.071(3) 0.115(3) 0.012(2) 0.012(2) -0.015(2)
C23 0.052(3) 0.048(2) 0.093(3) 0.009(2) 0.001(2) -0.013(2)
C24 0.048(2) 0.0357(18) 0.0575(19) 0.0049(15) 0.0025(16) -0.0031(16)
C25 0.044(2) 0.0388(18) 0.0342(15) -0.0097(14) 0.0002(14) -0.0009(16)
C26 0.0343(19) 0.0408(18) 0.0472(17) 0.0007(15) 0.0076(15) 0.0059(15)
N1 0.0391(17) 0.0489(16) 0.0402(13) 0.0082(12) 0.0056(12) 0.0048(13)
N2 0.068(2) 0.091(3) 0.092(2) 0.048(2) 0.039(2) 0.036(2)
N3 0.0423(17) 0.0526(17) 0.0446(14) 0.0125(13) 0.0070(12) 0.0042(14)
N4 0.0434(17) 0.0399(14) 0.0371(13) 0.0040(11) -0.0041(12) -0.0016(13)
N5 0.0425(17) 0.0369(14) 0.0372(13) 0.0026(11) -0.0030(12) -0.0002(13)
N6 0.0436(18) 0.0552(18) 0.0504(15) 0.0084(14) -0.0013(13) -0.0029(14)
O1 0.0493(15) 0.0538(14) 0.0508(12) -0.0073(11) 0.0031(11) 0.0071(12)
O2 0.0697(18) 0.0629(15) 0.0355(11) 0.0011(11) -0.0137(11) -0.0141(14)
O3 0.0405(15) 0.0405(13) 0.1014(19) -0.0035(13) 0.0037(13) 0.0055(12)
O4 0.0433(15) 0.0632(16) 0.0634(14) 0.0138(12) 0.0104(11) -0.0088(12)
O5 0.0463(14) 0.0320(11) 0.0564(12) 0.0040(10) -0.0014(10) 0.0004(10)
O6 0.0562(16) 0.0537(15) 0.0574(13) -0.0035(11) -0.0106(12) -0.0016(12)
O1W 0.071(2) 0.116(3) 0.099(2) 0.0038(19) -0.0017(17) -0.0073(19)
O2W 0.193(9) 0.101(5) 0.226(9) -0.050(6) 0.145(8) -0.057(6)

loop_
_atom_type_symbol
_atom_type_description
_atom_type_scat_dispersion_real
_atom_type_scat_dispersion_imag
_atom_type_scat_source
C C 0.0033 0.0016 'International Tables Vol C Tables 4.2.6.8 and 6.1.1.4'
H H 0.0000 0.0000 'International Tables Vol C Tables 4.2.6.8 and 6.1.1.4'
N N 0.0061 0.0033 'International Tables Vol C Tables 4.2.6.8 and 6.1.1.4'
O O 0.0106 0.0060 'International Tables Vol C Tables 4.2.6.8 and 6.1.1.4'
Zn Zn 0.2839 1.4301 'International Tables Vol C Tables 4.2.6.8 and 6.1.1.4'

loop_
_geom_angle_atom_site_label_1
_geom_angle_atom_site_label_2
_geom_angle_atom_site_label_3
_geom_angle
_geom_angle_site_symmetry_1
_geom_angle_site_symmetry_3
O5 Zn1 O3 108.53(9) 2_645 .
O5 Zn1 N1 114.21(10) 2_645 .
O3 Zn1 N1 126.47(10) . .
O5 Zn1 N5 100.19(9) 2_645 4_666
O3 Zn1 N5 101.24(10) . 4_666
N1 Zn1 N5 101.33(10) . 4_666
N2 C1 N3 112.1(3) . .
N2 C1 H1 124.0 . .
N3 C1 H1 124.0 . .
N1 C2 N3 110.4(3) . .
N1 C2 H2 124.8 . .
N3 C2 H2 124.8 . .
C8 C3 C4 121.1(3) . .
C8 C3 N3 119.6(3) . .
C4 C3 N3 119.3(3) . .
O1 C4 C5 122.5(3) . .
O1 C4 C3 118.8(3) . .
C5 C4 C3 118.7(4) . .
C6 C5 C4 120.0(4) . .
C6 C5 H5 120.0 . .
C4 C5 H5 120.0 . .
C7 C6 C5 120.7(4) . .
C7 C6 H6 119.7 . .
C5 C6 H6 119.7 . .
C8 C7 C6 120.1(4) . .
C8 C7 H7 119.9 . .
C6 C7 H7 119.9 . .
C7 C8 C3 119.4(4) . .
C7 C8 H8 120.3 . .
C3 C8 H8 120.3 . .
O1 C9 C10 109.8(3) . .
O1 C9 H9A 109.7 . .
C10 C9 H9A 109.7 . .
O1 C9 H9B 109.7 . .
C10 C9 H9B 109.7 . .
H9A C9 H9B 108.2 . .
O2 C10 C9 106.7(3) . .
O2 C10 H10A 110.4 . .
C9 C10 H10A 110.4 . .
O2 C10 H10B 110.4 . .
C9 C10 H10B 110.4 . .
H10A C10 H10B 108.6 . .
O2 C11 C16 126.0(3) . .
O2 C11 C12 115.2(3) . .
C16 C11 C12 118.7(3) . .
C13 C12 C11 120.6(3) . .
C13 C12 N4 121.0(3) . .
C11 C12 N4 118.2(3) . .
C12 C13 C14 120.3(3) . .
C12 C13 H13 119.9 . .
C14 C13 H13 119.9 . .
C13 C14 C15 119.4(4) . .
C13 C14 H14 120.3 . .
C15 C14 H14 120.3 . .
C16 C15 C14 121.4(3) . .
C16 C15 H15 119.3 . .
C14 C15 H15 119.3 . .
C15 C16 C11 119.6(3) . .
C15 C16 H16 120.2 . .
C11 C16 H16 120.2 . .
N5 C17 N4 109.9(3) . .
N5 C17 H17 125.1 . .
N4 C17 H17 125.1 . .
N6 C18 N4 112.3(3) . .
N6 C18 H18 123.9 . .
N4 C18 H18 123.9 . .
C24 C19 C20 119.7(3) . .
C24 C19 C25 119.2(3) . .
C20 C19 C25 121.0(3) . .
C21 C20 C19 118.6(3) . .
C21 C20 C26 119.1(3) . .
C19 C20 C26 122.2(3) . .
C22 C21 C20 120.6(3) . .
C22 C21 H21 119.7 . .
C20 C21 H21 119.7 . .
C23 C22 C21 120.4(4) . .
C23 C22 H22 119.8 . .
C21 C22 H22 119.8 . .
C22 C23 C24 119.5(3) . .
C22 C23 H23 120.2 . .
C24 C23 H23 120.2 . .
C23 C24 C19 121.2(3) . .
C23 C24 H24 119.4 . .
C19 C24 H24 119.4 . .
O4 C25 O3 122.5(3) . .
O4 C25 C19 118.9(3) . .
O3 C25 C19 118.5(3) . .
O6 C26 O5 122.9(3) . .
O6 C26 C20 120.9(3) . .
O5 C26 C20 116.1(3) . .
C2 N1 N2 107.9(3) . .
C2 N1 Zn1 124.9(2) . .
N2 N1 Zn1 126.6(2) . .
C1 N2 N1 105.5(3) . .
C2 N3 C1 104.1(3) . .
C2 N3 C3 127.1(3) . .
C1 N3 C3 128.8(3) . .
C18 N4 C17 104.3(2) . .
C18 N4 C12 129.3(2) . .
C17 N4 C12 126.3(3) . .
C17 N5 N6 107.9(2) . .
C17 N5 Zn1 129.8(2) . 4_565
N6 N5 Zn1 122.1(2) . 4_565
C18 N6 N5 105.6(3) . .
C4 O1 C9 114.7(3) . .
C11 O2 C10 119.0(3) . .
C25 O3 Zn1 105.9(2) . .
C26 O5 Zn1 107.45(19) . 2_655

loop_
_geom_bond_atom_site_label_1
_geom_bond_atom_site_label_2
_geom_bond_distance
_geom_bond_site_symmetry_2
Zn1 O5 1.966(2) 2_645
Zn1 O3 1.992(2) .
Zn1 N1 2.023(2) .
Zn1 N5 2.070(2) 4_666
C1 N2 1.297(5) .
C1 N3 1.344(5) .
C1 H1 0.9300 .
C2 N1 1.302(4) .
C2 N3 1.343(4) .
C2 H2 0.9300 .
C3 C8 1.379(5) .
C3 C4 1.382(5) .
C3 N3 1.434(4) .
C4 O1 1.373(4) .
C4 C5 1.382(5) .
C5 C6 1.375(6) .
C5 H5 0.9300 .
C6 C7 1.370(6) .
C6 H6 0.9300 .
C7 C8 1.368(5) .
C7 H7 0.9300 .
C8 H8 0.9300 .
C9 O1 1.436(4) .
C9 C10 1.485(5) .
C9 H9A 0.9700 .
C9 H9B 0.9700 .
C10 O2 1.432(3) .
C10 H10A 0.9700 .
C10 H10B 0.9700 .
C11 O2 1.353(4) .
C11 C16 1.390(5) .
C11 C12 1.396(4) .
C12 C13 1.369(4) .
C12 N4 1.432(4) .
C13 C14 1.373(5) .
C13 H13 0.9300 .
C14 C15 1.373(5) .
C14 H14 0.9300 .
C15 C16 1.371(5) .
C15 H15 0.9300 .
C16 H16 0.9300 .
C17 N5 1.310(4) .
C17 N4 1.353(3) .
C17 H17 0.9300 .
C18 N6 1.295(4) .
C18 N4 1.351(4) .
C18 H18 0.9300 .
C19 C24 1.382(4) .
C19 C20 1.386(4) .
C19 C25 1.497(4) .
C20 C21 1.384(5) .
C20 C26 1.511(4) .
C21 C22 1.383(5) .
C21 H21 0.9300 .
C22 C23 1.359(5) .
C22 H22 0.9300 .
C23 C24 1.366(5) .
C23 H23 0.9300 .
C24 H24 0.9300 .
C25 O4 1.233(4) .
C25 O3 1.261(4) .
C26 O6 1.232(4) .
C26 O5 1.278(3) .
N1 N2 1.372(4) .
N5 N6 1.385(3) .
N5 Zn1 2.070(2) 4_565
O5 Zn1 1.966(2) 2_655

loop_
_geom_torsion_atom_site_label_1
_geom_torsion_atom_site_label_2
_geom_torsion_atom_site_label_3
_geom_torsion_atom_site_label_4
_geom_torsion
_geom_torsion_site_symmetry_1
_geom_torsion_site_symmetry_4
C8 C3 C4 O1 176.5(3) . .
N3 C3 C4 O1 -3.4(4) . .
C8 C3 C4 C5 -1.1(5) . .
N3 C3 C4 C5 179.0(3) . .
O1 C4 C5 C6 -177.6(3) . .
C3 C4 C5 C6 -0.1(5) . .
C4 C5 C6 C7 1.4(6) . .
C5 C6 C7 C8 -1.5(7) . .
C6 C7 C8 C3 0.3(6) . .
C4 C3 C8 C7 1.0(6) . .
N3 C3 C8 C7 -179.1(3) . .
O1 C9 C10 O2 -69.6(4) . .
O2 C11 C12 C13 -177.6(3) . .
C16 C11 C12 C13 -0.6(5) . .
O2 C11 C12 N4 -0.7(4) . .
C16 C11 C12 N4 176.3(3) . .
C11 C12 C13 C14 0.8(5) . .
N4 C12 C13 C14 -176.0(3) . .
C12 C13 C14 C15 -0.3(6) . .
C13 C14 C15 C16 -0.4(6) . .
C14 C15 C16 C11 0.6(6) . .
O2 C11 C16 C15 176.5(3) . .
C12 C11 C16 C15 -0.1(5) . .
C24 C19 C20 C21 -0.7(4) . .
C25 C19 C20 C21 175.4(3) . .
C24 C19 C20 C26 177.2(3) . .
C25 C19 C20 C26 -6.8(4) . .
C19 C20 C21 C22 0.7(5) . .
C26 C20 C21 C22 -177.2(3) . .
C20 C21 C22 C23 -1.4(6) . .
C21 C22 C23 C24 1.9(6) . .
C22 C23 C24 C19 -1.8(5) . .
C20 C19 C24 C23 1.2(5) . .
C25 C19 C24 C23 -174.9(3) . .
C24 C19 C25 O4 147.8(3) . .
C20 C19 C25 O4 -28.3(4) . .
C24 C19 C25 O3 -30.9(4) . .
C20 C19 C25 O3 153.0(3) . .
C21 C20 C26 O6 114.4(4) . .
C19 C20 C26 O6 -63.5(4) . .
C21 C20 C26 O5 -63.1(4) . .
C19 C20 C26 O5 119.0(3) . .
N3 C2 N1 N2 0.7(4) . .
N3 C2 N1 Zn1 172.17(19) . .
O5 Zn1 N1 C2 -171.7(2) 2_645 .
O3 Zn1 N1 C2 48.4(3) . .
N5 Zn1 N1 C2 -64.9(3) 4_666 .
O5 Zn1 N1 N2 -1.8(3) 2_645 .
O3 Zn1 N1 N2 -141.8(3) . .
N5 Zn1 N1 N2 105.0(3) 4_666 .
N3 C1 N2 N1 -1.6(5) . .
C2 N1 N2 C1 0.5(4) . .
Zn1 N1 N2 C1 -170.7(3) . .
N1 C2 N3 C1 -1.6(4) . .
N1 C2 N3 C3 178.9(3) . .
N2 C1 N3 C2 2.0(5) . .
N2 C1 N3 C3 -178.6(3) . .
C8 C3 N3 C2 133.7(4) . .
C4 C3 N3 C2 -46.4(4) . .
C8 C3 N3 C1 -45.7(5) . .
C4 C3 N3 C1 134.3(4) . .
N6 C18 N4 C17 -0.1(4) . .
N6 C18 N4 C12 -177.4(3) . .
N5 C17 N4 C18 -0.4(3) . .
N5 C17 N4 C12 177.0(3) . .
C13 C12 N4 C18 -141.1(4) . .
C11 C12 N4 C18 42.0(5) . .
C13 C12 N4 C17 42.1(5) . .
C11 C12 N4 C17 -134.8(3) . .
N4 C17 N5 N6 0.7(3) . .
N4 C17 N5 Zn1 -175.48(19) . 4_565
N4 C18 N6 N5 0.5(4) . .
C17 N5 N6 C18 -0.8(3) . .
Zn1 N5 N6 C18 175.8(2) 4_565 .
C5 C4 O1 C9 -61.0(4) . .
C3 C4 O1 C9 121.5(3) . .
C10 C9 O1 C4 -175.2(3) . .
C16 C11 O2 C10 10.6(5) . .
C12 C11 O2 C10 -172.7(3) . .
C9 C10 O2 C11 179.9(3) . .
O4 C25 O3 Zn1 3.3(3) . .
C19 C25 O3 Zn1 -178.11(19) . .
O5 Zn1 O3 C25 177.87(18) 2_645 .
N1 Zn1 O3 C25 -40.4(2) . .
N5 Zn1 O3 C25 73.0(2) 4_666 .
O6 C26 O5 Zn1 11.8(4) . 2_655
C20 C26 O5 Zn1 -170.7(2) . 2_655
